data_1547250
loop_
_publ_author_name
'Muhammad Adnan Iqbal'
'Rosenani A Haque'
'Siti Fatimah Nasri'
'AMS Abdul Majid'
'Mohamed B Khadeer Ahamed'
'Elham Farsi'
'Tabinda Fatima'

_publ_section_title
;
 Potential of silver against human colon cancer: (synthesis,
 characterization and crystal structures of xylyl (Ortho, meta, & Para)
 linked bis-benzimidazolium salts and Ag(I)-NHC complexes: In
 vitroanticancer studies)
;
_journal_name_full 'Chemistry Central Journal'
_journal_page_first 27
_journal_paper_doi 10.1186/1752-153X-7-27
_journal_volume 7
_journal_year 2013
_chemical_formula_sum 'C28 H36 Br2 N4 O2'
_chemical_formula_weight 620.43
_space_group_IT_number 4
_symmetry_space_group_name_Hall 'P 2yb'
_symmetry_space_group_name_H-M 'P 1 21 1'
_atom_sites_solution_hydrogens geom
_atom_sites_solution_primary direct
_atom_sites_solution_secondary difmap
_cell_angle_alpha 90.00
_cell_angle_beta 91.7420(10)
_cell_angle_gamma 90.00
_cell_formula_units_Z 2
_cell_length_a 10.3809(2)
_cell_length_b 11.7017(3)
_cell_length_c 11.3918(2)
_cell_measurement_temperature 100(2)
_cell_volume 1383.17(5)
_computing_structure_refinement 'SHELXL-97 (Sheldrick, 2008)'
_computing_structure_solution 'SHELXS-97 (Sheldrick, 2008)'
_diffrn_ambient_temperature 100(2)
_diffrn_measured_fraction_theta_full 0.998
_diffrn_measured_fraction_theta_max 0.998
_diffrn_radiation_monochromator graphite
_diffrn_radiation_source 'fine-focus sealed tube'
_diffrn_radiation_type MoK\a
_diffrn_radiation_wavelength 0.71073
_diffrn_reflns_av_R_equivalents 0.0259
_diffrn_reflns_av_sigmaI/netI 0.0663
_diffrn_reflns_limit_h_max 15
_diffrn_reflns_limit_h_min -13
_diffrn_reflns_limit_k_max 17
_diffrn_reflns_limit_k_min -17
_diffrn_reflns_limit_l_max 17
_diffrn_reflns_limit_l_min -17
_diffrn_reflns_number 20647
_diffrn_reflns_theta_full 32.71
_diffrn_reflns_theta_max 32.71
_diffrn_reflns_theta_min 2.50
_exptl_absorpt_coefficient_mu 2.962
_exptl_absorpt_correction_T_max 0.6923
_exptl_absorpt_correction_T_min 0.4245
_exptl_crystal_density_diffrn 1.490
_exptl_crystal_density_method 'not measured'
_exptl_crystal_F_000 636
_exptl_crystal_size_max 0.35
_exptl_crystal_size_mid 0.26
_exptl_crystal_size_min 0.13
_refine_diff_density_max 0.822
_refine_diff_density_min -0.451
_refine_diff_density_rms 0.071
_refine_ls_abs_structure_details 'Flack H D (1983), Acta Cryst. A39, 876-881'
_refine_ls_abs_structure_Flack -0.004(4)
_refine_ls_extinction_method none
_refine_ls_goodness_of_fit_ref 0.934
_refine_ls_hydrogen_treatment mixed
_refine_ls_matrix_type full
_refine_ls_number_parameters 329
_refine_ls_number_reflns 9569
_refine_ls_number_restraints 1
_refine_ls_restrained_S_all 0.934
_refine_ls_R_factor_all 0.0457
_refine_ls_R_factor_gt 0.0334
_refine_ls_shift/su_max 0.003
_refine_ls_shift/su_mean 0.000
_refine_ls_structure_factor_coef Fsqd
_refine_ls_weighting_details 'calc w=1/[\s^2^(Fo^2^)+(0.0000P)^2^+0.0000P] where P=(Fo^2^+2Fc^2^)/3'
_refine_ls_weighting_scheme calc
_refine_ls_wR_factor_gt 0.0598
_refine_ls_wR_factor_ref 0.0630
_reflns_number_gt 7956
_reflns_number_total 9569
_reflns_threshold_expression >2sigma(I)
_cod_data_source_file 13065_2012_593_MOESM4_ESM.cif
_cod_data_source_block lad1obr_0m
_cod_database_code 1547250

loop_
_symmetry_equiv_pos_as_xyz
'x, y, z'
'-x, y+1/2, -z'

loop_
_atom_site_label
_atom_site_type_symbol
_atom_site_fract_x
_atom_site_fract_y
_atom_site_fract_z
_atom_site_U_iso_or_equiv
_atom_site_adp_type
_atom_site_occupancy
_atom_site_symmetry_multiplicity
_atom_site_calc_flag
_atom_site_refinement_flags
_atom_site_disorder_assembly
_atom_site_disorder_group
Br1 Br 0.16085(2) 0.598614(18) 0.940865(18) 0.02584(5) Uani 1 1 d . . .
Br2 Br 0.30840(2) 0.759765(19) 0.535597(18) 0.02920(6) Uani 1 1 d . . .
N1 N -0.46169(15) 0.61542(15) 0.37323(13) 0.0170(3) Uani 1 1 d . . .
N2 N -0.31026(14) 0.59492(16) 0.50897(13) 0.0171(3) Uani 1 1 d . . .
N3 N -0.02196(15) 0.29096(14) 0.79831(14) 0.0165(3) Uani 1 1 d . . .
N4 N 0.11251(15) 0.23556(14) 0.93807(13) 0.0168(4) Uani 1 1 d . . .
C1 C -0.41277(19) 0.54626(18) 0.45441(17) 0.0187(4) Uani 1 1 d . . .
H1A H -0.4454 0.4725 0.4718 0.022 Uiso 1 1 calc R . .
C2 C -0.38721(18) 0.71474(17) 0.37255(16) 0.0154(4) Uani 1 1 d . . .
C3 C -0.3971(2) 0.81423(18) 0.30522(17) 0.0204(4) Uani 1 1 d . . .
H3A H -0.4646 0.8249 0.2481 0.025 Uiso 1 1 calc R . .
C4 C -0.3038(2) 0.89595(19) 0.32588(18) 0.0244(5) Uani 1 1 d . . .
H4A H -0.3062 0.9642 0.2807 0.029 Uiso 1 1 calc R . .
C5 C -0.20525(19) 0.88148(18) 0.41174(17) 0.0204(4) Uani 1 1 d . . .
H5A H -0.1431 0.9403 0.4232 0.025 Uiso 1 1 calc R . .
C6 C -0.19601(18) 0.78399(17) 0.48019(16) 0.0182(4) Uani 1 1 d . . .
H6A H -0.1295 0.7740 0.5384 0.022 Uiso 1 1 calc R . .
C7 C -0.29036(18) 0.70128(17) 0.45846(15) 0.0156(4) Uani 1 1 d . . .
C8 C -0.22276(19) 0.53554(19) 0.59129(17) 0.0212(4) Uani 1 1 d . . .
H8A H -0.1475 0.5854 0.6086 0.025 Uiso 1 1 calc R . .
H8B H -0.1908 0.4656 0.5529 0.025 Uiso 1 1 calc R . .
C9 C -0.28180(18) 0.50227(16) 0.70579(16) 0.0158(4) Uani 1 1 d . . .
C10 C -0.39185(18) 0.55283(17) 0.74940(17) 0.0178(4) Uani 1 1 d . . .
H10A H -0.4337 0.6126 0.7066 0.021 Uiso 1 1 calc R . .
C11 C -0.44090(19) 0.51636(18) 0.85547(17) 0.0190(4) Uani 1 1 d . . .
H11A H -0.5154 0.5518 0.8853 0.023 Uiso 1 1 calc R . .
C12 C -0.38119(19) 0.42859(18) 0.91725(16) 0.0184(4) Uani 1 1 d . . .
H12A H -0.4162 0.4026 0.9886 0.022 Uiso 1 1 calc R . .
C13 C -0.27002(17) 0.37791(17) 0.87573(16) 0.0168(4) Uani 1 1 d . . .
H13A H -0.2296 0.3174 0.9185 0.020 Uiso 1 1 calc R . .
C14 C -0.21848(17) 0.41597(17) 0.77191(16) 0.0151(4) Uani 1 1 d . . .
C15 C -0.09517(19) 0.36941(18) 0.72235(17) 0.0209(4) Uani 1 1 d . . .
H15A H -0.1171 0.3295 0.6478 0.025 Uiso 1 1 calc R . .
H15B H -0.0389 0.4347 0.7035 0.025 Uiso 1 1 calc R . .
C16 C 0.01634(18) 0.18136(17) 0.76894(17) 0.0155(4) Uani 1 1 d . . .
C17 C -0.01577(18) 0.11183(19) 0.67319(16) 0.0200(4) Uani 1 1 d . . .
H17A H -0.0756 0.1356 0.6133 0.024 Uiso 1 1 calc R . .
C18 C 0.0437(2) 0.00698(19) 0.67004(18) 0.0237(4) Uani 1 1 d . . .
H18A H 0.0241 -0.0432 0.6064 0.028 Uiso 1 1 calc R . .
C19 C 0.1333(2) -0.02837(19) 0.75875(19) 0.0248(4) Uani 1 1 d . . .
H19A H 0.1733 -0.1011 0.7525 0.030 Uiso 1 1 calc R . .
C20 C 0.16355(19) 0.03917(19) 0.85279(18) 0.0208(4) Uani 1 1 d . . .
H20A H 0.2233 0.0148 0.9125 0.025 Uiso 1 1 calc R . .
C21 C 0.10341(18) 0.14566(17) 0.85805(17) 0.0158(4) Uani 1 1 d . . .
C22 C 0.03846(19) 0.32021(18) 0.89952(18) 0.0198(4) Uani 1 1 d . . .
H22A H 0.0293 0.3916 0.9380 0.024 Uiso 1 1 calc R . .
C23 C -0.57597(17) 0.5930(2) 0.29392(16) 0.0198(4) Uani 1 1 d . . .
H23A H -0.6300 0.6637 0.2898 0.024 Uiso 1 1 calc R . .
C24 C -0.6559(2) 0.4973(2) 0.3419(2) 0.0280(5) Uani 1 1 d . . .
H24A H -0.6763 0.5141 0.4235 0.042 Uiso 1 1 calc R . .
H24B H -0.6073 0.4256 0.3386 0.042 Uiso 1 1 calc R . .
H24C H -0.7360 0.4900 0.2947 0.042 Uiso 1 1 calc R . .
C25 C -0.5303(2) 0.5661(2) 0.17102(18) 0.0308(5) Uani 1 1 d . . .
H25A H -0.4762 0.6287 0.1438 0.046 Uiso 1 1 calc R . .
H25B H -0.6052 0.5572 0.1173 0.046 Uiso 1 1 calc R . .
H25C H -0.4804 0.4950 0.1730 0.046 Uiso 1 1 calc R . .
C26 C 0.19461(19) 0.23676(18) 1.04792(16) 0.0212(4) Uani 1 1 d . . .
H26A H 0.2082 0.1561 1.0746 0.025 Uiso 1 1 calc R . .
C27 C 0.32501(19) 0.2883(2) 1.02104(19) 0.0269(5) Uani 1 1 d . . .
H27A H 0.3629 0.2464 0.9561 0.040 Uiso 1 1 calc R . .
H27B H 0.3823 0.2830 1.0908 0.040 Uiso 1 1 calc R . .
H27C H 0.3138 0.3687 0.9989 0.040 Uiso 1 1 calc R . .
C28 C 0.1282(2) 0.3013(2) 1.14326(18) 0.0302(5) Uani 1 1 d . . .
H28A H 0.0405 0.2718 1.1509 0.045 Uiso 1 1 calc R . .
H28B H 0.1245 0.3827 1.1230 0.045 Uiso 1 1 calc R . .
H28C H 0.1765 0.2915 1.2179 0.045 Uiso 1 1 calc R . .
O1W O 0.05874(15) 0.63712(14) 0.65998(14) 0.0320(4) Uani 1 1 d . . .
H1W1 H 0.1249 0.6604 0.6241 0.048 Uiso 1 1 d R . .
H2W1 H 0.0885 0.6200 0.7315 0.048 Uiso 1 1 d R . .
O2W O 0.38208(14) 0.77553(15) 0.82556(14) 0.0344(4) Uani 1 1 d . . .
H1W2 H 0.3276 0.7263 0.8546 0.052 Uiso 1 1 d R . .
H2W2 H 0.3636 0.7598 0.7514 0.052 Uiso 1 1 d R . .

loop_
_atom_site_aniso_label
_atom_site_aniso_U_11
_atom_site_aniso_U_22
_atom_site_aniso_U_33
_atom_site_aniso_U_23
_atom_site_aniso_U_13
_atom_site_aniso_U_12
Br1 0.02858(10) 0.02130(11) 0.02770(10) 0.00009(9) 0.00168(8) 0.00174(9)
Br2 0.03989(13) 0.02565(13) 0.02245(10) -0.00460(9) 0.00717(9) -0.00638(10)
N1 0.0170(7) 0.0175(10) 0.0164(7) 0.0012(7) -0.0013(6) 0.0011(6)
N2 0.0168(7) 0.0168(8) 0.0177(7) 0.0067(8) -0.0013(6) 0.0012(7)
N3 0.0163(8) 0.0168(9) 0.0163(8) 0.0018(6) -0.0025(6) 0.0047(6)
N4 0.0154(7) 0.0184(10) 0.0163(8) 0.0001(6) -0.0043(6) 0.0002(6)
C1 0.0168(9) 0.0170(10) 0.0223(10) 0.0033(8) 0.0005(7) 0.0015(8)
C2 0.0156(9) 0.0160(10) 0.0147(8) 0.0007(7) 0.0015(7) 0.0005(7)
C3 0.0230(10) 0.0180(11) 0.0200(10) 0.0035(8) -0.0037(8) 0.0019(8)
C4 0.0302(11) 0.0183(11) 0.0247(10) 0.0083(8) 0.0026(9) 0.0002(9)
C5 0.0188(9) 0.0182(11) 0.0245(10) -0.0016(8) 0.0042(8) -0.0022(8)
C6 0.0161(9) 0.0210(11) 0.0175(9) -0.0003(7) 0.0009(7) 0.0016(7)
C7 0.0188(9) 0.0135(10) 0.0147(9) 0.0031(7) 0.0041(7) 0.0018(7)
C8 0.0180(10) 0.0232(11) 0.0221(10) 0.0093(8) -0.0020(8) 0.0044(8)
C9 0.0167(9) 0.0138(10) 0.0167(8) 0.0026(7) -0.0041(7) -0.0030(7)
C10 0.0184(9) 0.0133(9) 0.0214(10) -0.0011(7) -0.0057(7) 0.0011(7)
C11 0.0150(9) 0.0216(11) 0.0204(9) -0.0060(8) 0.0006(7) -0.0011(7)
C12 0.0183(9) 0.0232(11) 0.0135(8) -0.0031(8) -0.0019(7) -0.0042(8)
C13 0.0191(9) 0.0165(10) 0.0145(9) 0.0003(7) -0.0043(7) -0.0012(7)
C14 0.0140(8) 0.0143(9) 0.0170(9) -0.0001(7) -0.0017(7) 0.0009(7)
C15 0.0217(10) 0.0214(11) 0.0198(9) 0.0064(8) 0.0012(8) 0.0064(8)
C16 0.0123(8) 0.0164(10) 0.0178(9) 0.0035(7) 0.0005(7) 0.0017(7)
C17 0.0195(9) 0.0239(12) 0.0168(8) 0.0011(8) -0.0001(7) -0.0028(8)
C18 0.0266(11) 0.0233(12) 0.0213(10) -0.0044(8) 0.0026(8) -0.0043(9)
C19 0.0283(11) 0.0160(11) 0.0304(11) -0.0014(9) 0.0071(9) 0.0028(8)
C20 0.0171(10) 0.0231(11) 0.0222(10) 0.0041(8) -0.0005(8) 0.0041(8)
C21 0.0135(8) 0.0164(10) 0.0175(9) 0.0033(7) 0.0002(7) 0.0000(7)
C22 0.0206(10) 0.0174(10) 0.0212(10) 0.0002(8) -0.0011(8) 0.0021(8)
C23 0.0193(8) 0.0190(10) 0.0208(9) -0.0023(9) -0.0052(7) 0.0002(9)
C24 0.0231(11) 0.0285(13) 0.0324(12) -0.0013(10) -0.0017(9) -0.0057(9)
C25 0.0333(12) 0.0372(15) 0.0218(11) -0.0029(9) -0.0013(9) -0.0060(10)
C26 0.0247(10) 0.0210(12) 0.0175(9) 0.0022(8) -0.0080(8) -0.0024(8)
C27 0.0202(10) 0.0316(14) 0.0286(11) -0.0010(9) -0.0061(8) 0.0006(9)
C28 0.0280(11) 0.0440(15) 0.0185(10) -0.0027(9) -0.0017(8) -0.0108(10)
O1W 0.0243(8) 0.0411(11) 0.0303(9) -0.0039(7) -0.0017(6) -0.0048(7)
O2W 0.0327(8) 0.0378(11) 0.0320(8) 0.0027(8) -0.0080(7) -0.0070(8)

loop_
_atom_type_symbol
_atom_type_description
_atom_type_scat_dispersion_real
_atom_type_scat_dispersion_imag
_atom_type_scat_source
C C 0.0033 0.0016 'International Tables Vol C Tables 4.2.6.8 and 6.1.1.4'
H H 0.0000 0.0000 'International Tables Vol C Tables 4.2.6.8 and 6.1.1.4'
N N 0.0061 0.0033 'International Tables Vol C Tables 4.2.6.8 and 6.1.1.4'
O O 0.0106 0.0060 'International Tables Vol C Tables 4.2.6.8 and 6.1.1.4'
Br Br -0.2901 2.4595 'International Tables Vol C Tables 4.2.6.8 and 6.1.1.4'

loop_
_geom_angle_atom_site_label_1
_geom_angle_atom_site_label_2
_geom_angle_atom_site_label_3
_geom_angle
_geom_angle_site_symmetry_1
_geom_angle_site_symmetry_3
C1 N1 C2 108.25(15) . .
C1 N1 C23 126.76(18) . .
C2 N1 C23 124.98(16) . .
C1 N2 C7 108.29(15) . .
C1 N2 C8 124.33(18) . .
C7 N2 C8 126.47(16) . .
C22 N3 C16 108.27(15) . .
C22 N3 C15 124.84(17) . .
C16 N3 C15 125.93(16) . .
C22 N4 C21 108.75(15) . .
C22 N4 C26 125.70(17) . .
C21 N4 C26 125.54(16) . .
N1 C1 N2 110.32(19) . .
N1 C1 H1A 124.8 . .
N2 C1 H1A 124.8 . .
C7 C2 N1 106.89(16) . .
C7 C2 C3 121.37(18) . .
N1 C2 C3 131.74(17) . .
C4 C3 C2 116.49(18) . .
C4 C3 H3A 121.8 . .
C2 C3 H3A 121.8 . .
C3 C4 C5 121.97(19) . .
C3 C4 H4A 119.0 . .
C5 C4 H4A 119.0 . .
C6 C5 C4 121.91(19) . .
C6 C5 H5A 119.0 . .
C4 C5 H5A 119.0 . .
C5 C6 C7 115.87(17) . .
C5 C6 H6A 122.1 . .
C7 C6 H6A 122.1 . .
N2 C7 C2 106.23(16) . .
N2 C7 C6 131.38(17) . .
C2 C7 C6 122.38(18) . .
N2 C8 C9 114.61(16) . .
N2 C8 H8A 108.6 . .
C9 C8 H8A 108.6 . .
N2 C8 H8B 108.6 . .
C9 C8 H8B 108.6 . .
H8A C8 H8B 107.6 . .
C10 C9 C14 119.22(18) . .
C10 C9 C8 123.94(17) . .
C14 C9 C8 116.83(17) . .
C9 C10 C11 120.35(18) . .
C9 C10 H10A 119.8 . .
C11 C10 H10A 119.8 . .
C12 C11 C10 119.99(19) . .
C12 C11 H11A 120.0 . .
C10 C11 H11A 120.0 . .
C11 C12 C13 120.47(18) . .
C11 C12 H12A 119.8 . .
C13 C12 H12A 119.8 . .
C14 C13 C12 119.88(18) . .
C14 C13 H13A 120.1 . .
C12 C13 H13A 120.1 . .
C13 C14 C9 119.99(18) . .
C13 C14 C15 123.67(17) . .
C9 C14 C15 116.33(17) . .
N3 C15 C14 115.83(16) . .
N3 C15 H15A 108.3 . .
C14 C15 H15A 108.3 . .
N3 C15 H15B 108.3 . .
C14 C15 H15B 108.3 . .
H15A C15 H15B 107.4 . .
N3 C16 C17 131.72(17) . .
N3 C16 C21 106.51(17) . .
C17 C16 C21 121.76(19) . .
C18 C17 C16 116.40(17) . .
C18 C17 H17A 121.8 . .
C16 C17 H17A 121.8 . .
C17 C18 C19 121.91(19) . .
C17 C18 H18A 119.0 . .
C19 C18 H18A 119.0 . .
C20 C19 C18 121.6(2) . .
C20 C19 H19A 119.2 . .
C18 C19 H19A 119.2 . .
C19 C20 C21 117.36(18) . .
C19 C20 H20A 121.3 . .
C21 C20 H20A 121.3 . .
N4 C21 C20 132.89(17) . .
N4 C21 C16 106.14(17) . .
C20 C21 C16 120.95(19) . .
N4 C22 N3 110.31(18) . .
N4 C22 H22A 124.8 . .
N3 C22 H22A 124.8 . .
N1 C23 C24 110.34(16) . .
N1 C23 C25 109.20(16) . .
C24 C23 C25 111.70(19) . .
N1 C23 H23A 108.5 . .
C24 C23 H23A 108.5 . .
C25 C23 H23A 108.5 . .
C23 C24 H24A 109.5 . .
C23 C24 H24B 109.5 . .
H24A C24 H24B 109.5 . .
C23 C24 H24C 109.5 . .
H24A C24 H24C 109.5 . .
H24B C24 H24C 109.5 . .
C23 C25 H25A 109.5 . .
C23 C25 H25B 109.5 . .
H25A C25 H25B 109.5 . .
C23 C25 H25C 109.5 . .
H25A C25 H25C 109.5 . .
H25B C25 H25C 109.5 . .
N4 C26 C28 110.30(16) . .
N4 C26 C27 108.89(16) . .
C28 C26 C27 112.06(17) . .
N4 C26 H26A 108.5 . .
C28 C26 H26A 108.5 . .
C27 C26 H26A 108.5 . .
C26 C27 H27A 109.5 . .
C26 C27 H27B 109.5 . .
H27A C27 H27B 109.5 . .
C26 C27 H27C 109.5 . .
H27A C27 H27C 109.5 . .
H27B C27 H27C 109.5 . .
C26 C28 H28A 109.5 . .
C26 C28 H28B 109.5 . .
H28A C28 H28B 109.5 . .
C26 C28 H28C 109.5 . .
H28A C28 H28C 109.5 . .
H28B C28 H28C 109.5 . .
H1W1 O1W H2W1 104.4 . .
H1W2 O2W H2W2 95.7 . .

loop_
_geom_bond_atom_site_label_1
_geom_bond_atom_site_label_2
_geom_bond_distance
_geom_bond_site_symmetry_2
N1 C1 1.319(2) .
N1 C2 1.396(3) .
N1 C23 1.492(2) .
N2 C1 1.343(2) .
N2 C7 1.389(3) .
N2 C8 1.461(2) .
N3 C22 1.340(2) .
N3 C16 1.387(3) .
N3 C15 1.459(2) .
N4 C22 1.321(2) .
N4 C21 1.393(2) .
N4 C26 1.493(2) .
C1 H1A 0.9500 .
C2 C7 1.390(3) .
C2 C3 1.396(3) .
C3 C4 1.376(3) .
C3 H3A 0.9500 .
C4 C5 1.404(3) .
C4 H4A 0.9500 .
C5 C6 1.384(3) .
C5 H5A 0.9500 .
C6 C7 1.394(3) .
C6 H6A 0.9500 .
C8 C9 1.509(3) .
C8 H8A 0.9900 .
C8 H8B 0.9900 .
C9 C10 1.392(3) .
C9 C14 1.410(3) .
C10 C11 1.392(3) .
C10 H10A 0.9500 .
C11 C12 1.381(3) .
C11 H11A 0.9500 .
C12 C13 1.393(3) .
C12 H12A 0.9500 .
C13 C14 1.386(3) .
C13 H13A 0.9500 .
C14 C15 1.516(3) .
C15 H15A 0.9900 .
C15 H15B 0.9900 .
C16 C17 1.393(3) .
C16 C21 1.402(3) .
C17 C18 1.375(3) .
C17 H17A 0.9500 .
C18 C19 1.414(3) .
C18 H18A 0.9500 .
C19 C20 1.360(3) .
C19 H19A 0.9500 .
C20 C21 1.396(3) .
C20 H20A 0.9500 .
C22 H22A 0.9500 .
C23 C24 1.506(3) .
C23 C25 1.524(3) .
C23 H23A 1.0000 .
C24 H24A 0.9800 .
C24 H24B 0.9800 .
C24 H24C 0.9800 .
C25 H25A 0.9800 .
C25 H25B 0.9800 .
C25 H25C 0.9800 .
C26 C28 1.507(3) .
C26 C27 1.521(3) .
C26 H26A 1.0000 .
C27 H27A 0.9800 .
C27 H27B 0.9800 .
C27 H27C 0.9800 .
C28 H28A 0.9800 .
C28 H28B 0.9800 .
C28 H28C 0.9800 .
O1W H1W1 0.8548 .
O1W H2W1 0.8851 .
O2W H1W2 0.8790 .
O2W H2W2 0.8806 .

loop_
_geom_torsion_atom_site_label_1
_geom_torsion_atom_site_label_2
_geom_torsion_atom_site_label_3
_geom_torsion_atom_site_label_4
_geom_torsion
_geom_torsion_site_symmetry_1
_geom_torsion_site_symmetry_2
_geom_torsion_site_symmetry_3
_geom_torsion_site_symmetry_4
C2 N1 C1 N2 0.7(2) . . . .
C23 N1 C1 N2 -179.81(17) . . . .
C7 N2 C1 N1 -1.1(2) . . . .
C8 N2 C1 N1 -170.79(17) . . . .
C1 N1 C2 C7 -0.1(2) . . . .
C23 N1 C2 C7 -179.53(17) . . . .
C1 N1 C2 C3 -179.6(2) . . . .
C23 N1 C2 C3 1.0(3) . . . .
C7 C2 C3 C4 2.0(3) . . . .
N1 C2 C3 C4 -178.5(2) . . . .
C2 C3 C4 C5 -1.3(3) . . . .
C3 C4 C5 C6 0.2(3) . . . .
C4 C5 C6 C7 0.1(3) . . . .
C1 N2 C7 C2 1.0(2) . . . .
C8 N2 C7 C2 170.43(18) . . . .
C1 N2 C7 C6 -178.1(2) . . . .
C8 N2 C7 C6 -8.7(3) . . . .
N1 C2 C7 N2 -0.6(2) . . . .
C3 C2 C7 N2 178.97(18) . . . .
N1 C2 C7 C6 178.60(17) . . . .
C3 C2 C7 C6 -1.8(3) . . . .
C5 C6 C7 N2 179.67(19) . . . .
C5 C6 C7 C2 0.7(3) . . . .
C1 N2 C8 C9 -68.0(3) . . . .
C7 N2 C8 C9 124.2(2) . . . .
N2 C8 C9 C10 -20.5(3) . . . .
N2 C8 C9 C14 160.70(17) . . . .
C14 C9 C10 C11 -1.8(3) . . . .
C8 C9 C10 C11 179.40(18) . . . .
C9 C10 C11 C12 -0.8(3) . . . .
C10 C11 C12 C13 1.6(3) . . . .
C11 C12 C13 C14 0.2(3) . . . .
C12 C13 C14 C9 -2.9(3) . . . .
C12 C13 C14 C15 177.49(18) . . . .
C10 C9 C14 C13 3.6(3) . . . .
C8 C9 C14 C13 -177.47(17) . . . .
C10 C9 C14 C15 -176.70(17) . . . .
C8 C9 C14 C15 2.2(3) . . . .
C22 N3 C15 C14 -67.5(3) . . . .
C16 N3 C15 C14 125.0(2) . . . .
C13 C14 C15 N3 -7.8(3) . . . .
C9 C14 C15 N3 172.51(17) . . . .
C22 N3 C16 C17 -179.1(2) . . . .
C15 N3 C16 C17 -9.9(3) . . . .
C22 N3 C16 C21 0.0(2) . . . .
C15 N3 C16 C21 169.23(17) . . . .
N3 C16 C17 C18 178.3(2) . . . .
C21 C16 C17 C18 -0.8(3) . . . .
C16 C17 C18 C19 -0.3(3) . . . .
C17 C18 C19 C20 1.0(3) . . . .
C18 C19 C20 C21 -0.5(3) . . . .
C22 N4 C21 C20 177.3(2) . . . .
C26 N4 C21 C20 -1.5(3) . . . .
C22 N4 C21 C16 -1.0(2) . . . .
C26 N4 C21 C16 -179.86(17) . . . .
C19 C20 C21 N4 -178.7(2) . . . .
C19 C20 C21 C16 -0.6(3) . . . .
N3 C16 C21 N4 0.6(2) . . . .
C17 C16 C21 N4 179.87(18) . . . .
N3 C16 C21 C20 -177.95(18) . . . .
C17 C16 C21 C20 1.3(3) . . . .
C21 N4 C22 N3 1.1(2) . . . .
C26 N4 C22 N3 179.90(17) . . . .
C16 N3 C22 N4 -0.7(2) . . . .
C15 N3 C22 N4 -170.04(17) . . . .
C1 N1 C23 C24 18.1(3) . . . .
C2 N1 C23 C24 -162.56(18) . . . .
C1 N1 C23 C25 -105.1(2) . . . .
C2 N1 C23 C25 74.3(2) . . . .
C22 N4 C26 C28 36.4(3) . . . .
C21 N4 C26 C28 -144.98(19) . . . .
C22 N4 C26 C27 -87.0(2) . . . .
C21 N4 C26 C27 91.7(2) . . . .
